data_7012810
loop_
_publ_author_name
'Tannai, Hidenori'
'Tsuge, Kiyoshi'
'Sasaki, Yoichi'
'Hatozaki, Osamu'
'Oyama, Noboru'

_publ_section_title
;
 Monodentate and bridging coordination of 2,5-dimercapto-1,3,4-thiadiazolate
 to a (2,2':6',2''-terpyridine)platinum(II) center
;
_journal_coden_ASTM DTARAF
_journal_issue 11
_journal_name_full 'Dalton Transactions'
_journal_page_first 2353
_journal_page_last 2358
_journal_paper_doi 10.1039/b301390c
_journal_year 2003
_chemical_formula_sum 'C17 H12 F6 N5 P Pt S3'
_chemical_formula_weight 722.55
_space_group_IT_number 2
_symmetry_cell_setting triclinic
_symmetry_Int_Tables_number 2
_symmetry_space_group_name_Hall '-P 1'
_symmetry_space_group_name_H-M 'P -1'
_cell_angle_alpha 99.05(1)
_cell_angle_beta 112.839(5)
_cell_angle_gamma 104.803(7)
_cell_formula_units_Z 2
_cell_length_a 10.771(2)
_cell_length_b 11.599(3)
_cell_length_c 9.660(1)
_cell_measurement_reflns_used 8260
_cell_measurement_temperature 107
_cell_measurement_theta_max 27.5
_cell_measurement_theta_min 2.4
_cell_volume 1029.8(4)
_computing_cell_refinement PROCESS
_computing_data_collection PROCESS
_computing_data_reduction 'teXsan Ver. 1.11'
_computing_publication_material 'teXsan Ver. 1.11'
_computing_structure_refinement 'teXsan Ver. 1.10'
_computing_structure_solution SAPI91
_diffrn_measured_fraction_theta_full 0.9515
_diffrn_measured_fraction_theta_max 0.9515
_diffrn_measurement_device_type 'Rigaku RAXIS-RAPID Imaging Plate'
_diffrn_measurement_method \w
_diffrn_radiation_type 'Mo K\a'
_diffrn_radiation_wavelength 0.7107
_diffrn_reflns_av_R_equivalents 0.078
_diffrn_reflns_limit_h_max 13
_diffrn_reflns_limit_h_min 0
_diffrn_reflns_limit_k_max 14
_diffrn_reflns_limit_k_min -15
_diffrn_reflns_limit_l_max 11
_diffrn_reflns_limit_l_min -12
_diffrn_reflns_number 4476
_diffrn_reflns_theta_full 27.48
_diffrn_reflns_theta_max 27.48
_exptl_absorpt_coefficient_mu 7.239
_exptl_absorpt_correction_T_max 0.798
_exptl_absorpt_correction_T_min 0.217
_exptl_absorpt_correction_type numabs
_exptl_absorpt_process_details '(Higashi, 1998)'
_exptl_crystal_colour unknown
_exptl_crystal_density_diffrn 2.330
_exptl_crystal_density_method 'not measured'
_exptl_crystal_description needle
_exptl_crystal_size_max 0.75
_exptl_crystal_size_mid 0.11
_exptl_crystal_size_min 0.05
_refine_diff_density_max 3.48
_refine_diff_density_min -3.31
_refine_ls_extinction_method none
_refine_ls_goodness_of_fit_ref 2.559
_refine_ls_hydrogen_treatment noref
_refine_ls_number_parameters 298
_refine_ls_number_reflns 3985
_refine_ls_R_factor_gt 0.0562
_refine_ls_shift/su_max 0.0001
_refine_ls_structure_factor_coef Fsqd
_refine_ls_weighting_details 'w = 1/[\s^2^(Fo^2^) + (0.03500(Max(Fo^2^,0) + 2Fc^2^)/3)^2^]'
_refine_ls_weighting_scheme calc
_refine_ls_wR_factor_ref 0.1429
_reflns_number_gt 3985
_reflns_number_total 4476
_reflns_threshold_expression F^2^>2.0\s(F^2^)
_cod_data_source_file b301390c.txt
_cod_data_source_block '[Pt(tpy)(DMcTH)]PF6'
_cod_original_cell_volume 1029.8(3)
_cod_original_formula_sum 'C17 H12 F6 N5 P Pt S3 '
_cod_database_code 7012810

loop_
_symmetry_equiv_pos_as_xyz
x,y,z
-x,-y,-z

loop_
_atom_site_label
_atom_site_type_symbol
_atom_site_fract_x
_atom_site_fract_y
_atom_site_fract_z
_atom_site_U_iso_or_equiv
_atom_site_adp_type
_atom_site_occupancy
_atom_site_calc_flag
_atom_site_refinement_flags
_atom_site_disorder_assembly
_atom_site_disorder_group
Pt(1) Pt 0.21477(4) 0.15763(4) 0.16970(4) 0.0202(1) Uani 1.00 d . . .
S(1) S 0.4407(3) 0.1669(2) 0.1981(3) 0.0232(6) Uani 1.00 d . . .
S(2) S 0.7349(3) 0.3617(2) 0.3554(3) 0.0250(6) Uani 1.00 d . . .
S(3) S 0.9242(3) 0.6214(3) 0.5783(3) 0.0284(7) Uani 1.00 d . . .
P(1) P 0.5173(3) -0.2655(3) 0.2476(4) 0.0275(7) Uani 1.00 d . . .
F(1) F 0.4512(8) -0.2807(7) 0.0627(8) 0.035(2) Uani 1.00 d . . .
F(2) F 0.4977(9) -0.1339(7) 0.2786(10) 0.047(2) Uani 1.00 d . . .
F(3) F 0.3584(7) -0.3323(8) 0.2268(10) 0.046(2) Uani 1.00 d . . .
F(4) F 0.5837(9) -0.2520(7) 0.4311(9) 0.044(2) Uani 1.00 d . . .
F(5) F 0.5353(8) -0.3976(7) 0.2153(9) 0.040(2) Uani 1.00 d . . .
F(6) F 0.6755(7) -0.1991(7) 0.264(1) 0.045(2) Uani 1.00 d . . .
N(1) N 0.5228(9) 0.3998(8) 0.3884(10) 0.022(2) Uani 1.00 d . . .
N(2) N 0.6440(10) 0.5014(9) 0.479(1) 0.027(2) Uani 1.00 d . . .
N(3) N 0.1800(9) 0.2793(7) 0.0432(10) 0.021(2) Uani 1.00 d . . .
N(4) N 0.0192(8) 0.1388(7) 0.1343(9) 0.019(2) Uani 1.00 d . . .
N(5) N 0.1882(8) 0.0297(8) 0.2836(10) 0.021(2) Uani 1.00 d . . .
C(1) C 0.555(1) 0.3168(9) 0.321(1) 0.021(2) Uani 1.00 d . . .
C(2) C 0.769(1) 0.5072(10) 0.482(1) 0.022(2) Uani 1.00 d . . .
C(3) C 0.267(1) 0.348(1) -0.005(1) 0.028(3) Uani 1.00 d . . .
C(4) C 0.226(1) 0.425(1) -0.096(2) 0.032(3) Uani 1.00 d . . .
C(5) C 0.091(1) 0.4315(10) -0.141(1) 0.028(3) Uani 1.00 d . . .
C(6) C -0.002(1) 0.363(1) -0.091(1) 0.028(3) Uani 1.00 d . . .
C(7) C 0.043(1) 0.286(1) -0.002(1) 0.025(3) Uani 1.00 d . . .
C(8) C -0.047(1) 0.2064(10) 0.054(1) 0.025(3) Uani 1.00 d . . .
C(9) C -0.187(1) 0.195(1) 0.027(1) 0.032(3) Uani 1.00 d . . .
C(10) C -0.253(1) 0.114(1) 0.090(1) 0.027(3) Uani 1.00 d . . .
C(11) C -0.182(1) 0.045(1) 0.175(1) 0.030(3) Uani 1.00 d . . .
C(12) C -0.042(1) 0.0584(10) 0.199(1) 0.025(3) Uani 1.00 d . . .
C(13) C 0.052(1) -0.004(1) 0.281(1) 0.026(3) Uani 1.00 d . . .
C(14) C 0.016(1) -0.0914(10) 0.355(1) 0.025(3) Uani 1.00 d . . .
C(15) C 0.111(1) -0.147(1) 0.429(1) 0.029(3) Uani 1.00 d . . .
C(16) C 0.247(1) -0.112(1) 0.435(1) 0.029(3) Uani 1.00 d . . .
C(17) C 0.281(1) -0.022(1) 0.360(1) 0.028(3) Uani 1.00 d . . .
H(1) H 0.6382 0.5696 0.5425 0.0324 Uiso 1.00 calc . . .
H(2) H 0.3602 0.3440 0.0254 0.0339 Uiso 1.00 calc . . .
H(3) H 0.2902 0.4724 -0.1281 0.0380 Uiso 1.00 calc . . .
H(4) H 0.0608 0.4828 -0.2049 0.0334 Uiso 1.00 calc . . .
H(5) H -0.0938 0.3694 -0.1183 0.0339 Uiso 1.00 calc . . .
H(6) H -0.2357 0.2411 -0.0325 0.0379 Uiso 1.00 calc . . .
H(7) H -0.3478 0.1057 0.0752 0.0323 Uiso 1.00 calc . . .
H(8) H -0.2283 -0.0112 0.2158 0.0361 Uiso 1.00 calc . . .
H(9) H -0.0754 -0.1129 0.3545 0.0299 Uiso 1.00 calc . . .
H(10) H 0.0838 -0.2089 0.4762 0.0349 Uiso 1.00 calc . . .
H(11) H 0.3149 -0.1473 0.4880 0.0351 Uiso 1.00 calc . . .
H(12) H 0.3739 0.0033 0.3651 0.0333 Uiso 1.00 calc . . .

loop_
_atom_site_aniso_label
_atom_site_aniso_U_11
_atom_site_aniso_U_22
_atom_site_aniso_U_33
_atom_site_aniso_U_12
_atom_site_aniso_U_13
_atom_site_aniso_U_23
Pt(1) 0.0164(2) 0.0216(2) 0.0216(2) 0.0072(1) 0.0081(1) 0.0041(1)
S(1) 0.019(1) 0.023(1) 0.028(1) 0.0074(10) 0.0114(10) 0.004(1)
S(2) 0.017(1) 0.027(1) 0.029(1) 0.008(1) 0.011(1) 0.003(1)
S(3) 0.019(1) 0.027(1) 0.032(1) 0.005(1) 0.010(1) 0.001(1)
P(1) 0.024(1) 0.032(2) 0.030(1) 0.012(1) 0.013(1) 0.011(1)
F(1) 0.041(4) 0.049(4) 0.026(3) 0.023(3) 0.017(3) 0.017(3)
F(2) 0.048(5) 0.039(4) 0.049(5) 0.022(4) 0.014(4) 0.009(4)
F(3) 0.025(4) 0.064(5) 0.050(5) 0.010(3) 0.019(3) 0.022(4)
F(4) 0.050(4) 0.045(4) 0.027(4) 0.016(4) 0.010(3) 0.008(3)
F(5) 0.040(4) 0.035(4) 0.042(4) 0.018(3) 0.014(3) 0.011(3)
F(6) 0.022(3) 0.044(4) 0.068(5) 0.007(3) 0.020(4) 0.021(4)
N(1) 0.016(4) 0.021(4) 0.022(4) 0.004(3) 0.006(3) -0.001(3)
N(2) 0.026(5) 0.028(5) 0.026(5) 0.010(4) 0.012(4) 0.002(4)
N(3) 0.020(4) 0.016(4) 0.020(4) 0.007(3) 0.007(3) -0.006(3)
N(4) 0.008(3) 0.017(4) 0.019(4) 0.001(3) 0.000(3) -0.010(3)
N(5) 0.011(4) 0.017(4) 0.020(4) 0.005(3) -0.004(3) -0.004(3)
C(1) 0.017(4) 0.026(5) 0.024(5) 0.011(4) 0.012(4) 0.005(4)
C(2) 0.023(5) 0.028(5) 0.010(4) 0.007(4) 0.007(4) -0.003(4)
C(3) 0.026(5) 0.029(6) 0.024(5) 0.008(5) 0.011(4) 0.000(4)
C(4) 0.026(6) 0.031(6) 0.042(7) 0.010(5) 0.018(5) 0.014(5)
C(5) 0.027(5) 0.020(5) 0.029(6) 0.013(4) 0.005(4) 0.003(4)
C(6) 0.026(5) 0.026(6) 0.036(6) 0.013(5) 0.015(5) 0.011(5)
C(7) 0.022(5) 0.031(6) 0.024(5) 0.011(4) 0.011(4) 0.010(4)
C(8) 0.029(5) 0.026(5) 0.025(5) 0.013(4) 0.016(4) 0.002(4)
C(9) 0.023(5) 0.040(7) 0.038(6) 0.021(5) 0.014(5) 0.012(5)
C(10) 0.019(5) 0.027(6) 0.022(5) 0.004(4) 0.003(4) -0.003(4)
C(11) 0.028(6) 0.033(6) 0.029(6) 0.007(5) 0.019(5) 0.000(5)
C(12) 0.033(6) 0.022(5) 0.019(5) 0.000(4) 0.018(4) 0.002(4)
C(13) 0.019(5) 0.025(5) 0.022(5) 0.005(4) 0.004(4) -0.004(4)
C(14) 0.025(5) 0.025(5) 0.025(5) 0.003(4) 0.015(4) 0.006(4)
C(15) 0.036(6) 0.031(6) 0.027(6) 0.008(5) 0.021(5) 0.013(5)
C(16) 0.029(6) 0.025(6) 0.029(6) 0.009(5) 0.006(5) 0.009(5)
C(17) 0.029(5) 0.023(5) 0.020(5) 0.005(4) 0.005(4) 0.000(4)

loop_
_atom_type_symbol
_atom_type_description
_atom_type_scat_dispersion_real
_atom_type_scat_dispersion_imag
_atom_type_scat_source
C C 0.003 0.002
;International Tables for Crystallography
(1992, Vol. C, Tables 4.2.6.8 and 6.1.1.1)
;
H H 0.000 0.000
;International Tables for Crystallography
(1992, Vol. C, Table 6.1.1.2)
;
N N 0.006 0.003
;International Tables for Crystallography
(1992, Vol. C, Tables 4.2.6.8 and 6.1.1.1)
;
Pt Pt -1.703 8.390
;International Tables for Crystallography
(1992, Vol. C, Tables 4.2.6.8 and 6.1.1.1)
;
S S 0.125 0.123
;International Tables for Crystallography
(1992, Vol. C, Tables 4.2.6.8 and 6.1.1.1)
;
P P 0.102 0.094
;International Tables for Crystallography
(1992, Vol. C, Tables 4.2.6.8 and 6.1.1.1)
;
F F 0.017 0.010
;International Tables for Crystallography
(1992, Vol. C, Tables 4.2.6.8 and 6.1.1.1)
;

loop_
_geom_angle_atom_site_label_1
_geom_angle_atom_site_label_2
_geom_angle_atom_site_label_3
_geom_angle
_geom_angle_site_symmetry_1
_geom_angle_site_symmetry_2
_geom_angle_site_symmetry_3
_geom_angle_publ_flag
S(1) Pt(1) N(3) 100.0(2) . . . yes
S(1) Pt(1) N(4) 176.0(2) . . . yes
S(1) Pt(1) N(5) 97.3(2) . . . yes
N(3) Pt(1) N(4) 80.9(4) . . . yes
N(3) Pt(1) N(5) 162.7(3) . . . yes
N(4) Pt(1) N(5) 81.8(3) . . . yes
Pt(1) S(1) C(1) 105.2(3) . . . yes
C(1) S(2) C(2) 89.4(5) . . . yes
F(1) P(1) F(2) 90.3(4) . . . yes
F(1) P(1) F(3) 89.3(4) . . . yes
F(1) P(1) F(4) 179.2(4) . . . yes
F(1) P(1) F(5) 89.3(4) . . . yes
F(1) P(1) F(6) 89.5(4) . . . yes
F(2) P(1) F(3) 89.8(4) . . . yes
F(2) P(1) F(4) 90.5(4) . . . yes
F(2) P(1) F(5) 179.5(4) . . . yes
F(2) P(1) F(6) 90.4(4) . . . yes
F(3) P(1) F(4) 90.8(4) . . . yes
F(3) P(1) F(5) 89.9(4) . . . yes
F(3) P(1) F(6) 178.8(5) . . . yes
F(4) P(1) F(5) 89.8(4) . . . yes
F(4) P(1) F(6) 90.4(5) . . . yes
F(5) P(1) F(6) 90.0(4) . . . yes
N(2) N(1) C(1) 109.1(8) . . . yes
N(1) N(2) C(2) 121.6(8) . . . yes
N(1) N(2) H(1) 119.2 . . . no
C(2) N(2) H(1) 119.2 . . . no
Pt(1) N(3) C(3) 129.3(7) . . . yes
Pt(1) N(3) C(7) 112.5(7) . . . yes
C(3) N(3) C(7) 118.1(9) . . . yes
Pt(1) N(4) C(8) 119.1(7) . . . yes
Pt(1) N(4) C(12) 117.7(7) . . . yes
C(8) N(4) C(12) 123.1(9) . . . yes
Pt(1) N(5) C(13) 112.2(6) . . . yes
Pt(1) N(5) C(17) 129.0(8) . . . yes
C(13) N(5) C(17) 118.8(10) . . . yes
S(1) C(1) S(2) 117.9(5) . . . yes
S(1) C(1) N(1) 127.3(8) . . . yes
S(2) C(1) N(1) 114.8(8) . . . yes
S(2) C(2) S(3) 126.2(6) . . . yes
S(2) C(2) N(2) 104.9(7) . . . yes
S(3) C(2) N(2) 128.9(7) . . . yes
N(3) C(3) C(4) 122.8(10) . . . yes
N(3) C(3) H(2) 118.6 . . . no
C(4) C(3) H(2) 118.6 . . . no
C(3) C(4) C(5) 119(1) . . . yes
C(3) C(4) H(3) 120.4 . . . no
C(5) C(4) H(3) 120.4 . . . no
C(4) C(5) C(6) 119(1) . . . yes
C(4) C(5) H(4) 120.0 . . . no
C(6) C(5) H(4) 120.0 . . . no
C(5) C(6) C(7) 118.9(9) . . . yes
C(5) C(6) H(5) 120.6 . . . no
C(7) C(6) H(5) 120.5 . . . no
N(3) C(7) C(6) 121.1(10) . . . yes
N(3) C(7) C(8) 115.0(9) . . . yes
C(6) C(7) C(8) 123.9(9) . . . yes
N(4) C(8) C(7) 112.4(9) . . . yes
N(4) C(8) C(9) 120(1) . . . yes
C(7) C(8) C(9) 127.2(10) . . . yes
C(8) C(9) C(10) 118(1) . . . yes
C(8) C(9) H(6) 121.0 . . . no
C(10) C(9) H(6) 121.0 . . . no
C(9) C(10) C(11) 120.5(10) . . . yes
C(9) C(10) H(7) 119.7 . . . no
C(11) C(10) H(7) 119.7 . . . no
C(10) C(11) C(12) 119(1) . . . yes
C(10) C(11) H(8) 120.0 . . . no
C(12) C(11) H(8) 120.0 . . . no
N(4) C(12) C(11) 117.9(10) . . . yes
N(4) C(12) C(13) 112.2(9) . . . yes
C(11) C(12) C(13) 129(1) . . . yes
N(5) C(13) C(12) 116.0(10) . . . yes
N(5) C(13) C(14) 119.7(9) . . . yes
C(12) C(13) C(14) 124.3(10) . . . yes
C(13) C(14) C(15) 121.0(10) . . . yes
C(13) C(14) H(9) 119.5 . . . no
C(15) C(14) H(9) 119.5 . . . no
C(14) C(15) C(16) 119.2(10) . . . yes
C(14) C(15) H(10) 120.4 . . . no
C(16) C(15) H(10) 120.4 . . . no
C(15) C(16) C(17) 118.5(10) . . . yes
C(15) C(16) H(11) 120.8 . . . no
C(17) C(16) H(11) 120.7 . . . no
N(5) C(17) C(16) 122(1) . . . yes
N(5) C(17) H(12) 118.6 . . . no
C(16) C(17) H(12) 118.6 . . . no

loop_
_geom_bond_atom_site_label_1
_geom_bond_atom_site_label_2
_geom_bond_distance
_geom_bond_site_symmetry_1
_geom_bond_site_symmetry_2
_geom_bond_publ_flag
Pt(1) S(1) 2.313(2) . . yes
Pt(1) N(3) 2.020(9) . . yes
Pt(1) N(4) 1.945(7) . . yes
Pt(1) N(5) 2.009(9) . . yes
S(1) C(1) 1.75(1) . . yes
S(2) C(1) 1.746(9) . . yes
S(2) C(2) 1.778(10) . . yes
S(3) C(2) 1.64(1) . . yes
P(1) F(1) 1.605(7) . . yes
P(1) F(2) 1.591(7) . . yes
P(1) F(3) 1.605(7) . . yes
P(1) F(4) 1.597(8) . . yes
P(1) F(5) 1.592(7) . . yes
P(1) F(6) 1.612(7) . . yes
N(1) N(2) 1.36(1) . . yes
N(1) C(1) 1.28(1) . . yes
N(2) C(2) 1.33(1) . . yes
N(2) H(1) 0.950 . . no
N(3) C(3) 1.34(1) . . yes
N(3) C(7) 1.39(1) . . yes
N(4) C(8) 1.33(1) . . yes
N(4) C(12) 1.37(1) . . yes
N(5) C(13) 1.41(1) . . yes
N(5) C(17) 1.33(1) . . yes
C(3) C(4) 1.38(2) . . yes
C(3) H(2) 0.950 . . no
C(4) C(5) 1.37(1) . . yes
C(4) H(3) 0.950 . . no
C(5) C(6) 1.39(2) . . yes
C(5) H(4) 0.950 . . no
C(6) C(7) 1.39(1) . . yes
C(6) H(5) 0.950 . . no
C(7) C(8) 1.48(1) . . yes
C(8) C(9) 1.40(1) . . yes
C(9) C(10) 1.39(2) . . yes
C(9) H(6) 0.950 . . no
C(10) C(11) 1.39(2) . . yes
C(10) H(7) 0.950 . . no
C(11) C(12) 1.39(1) . . yes
C(11) H(8) 0.950 . . no
C(12) C(13) 1.45(2) . . yes
C(13) C(14) 1.39(2) . . yes
C(14) C(15) 1.37(2) . . yes
C(14) H(9) 0.950 . . no
C(15) C(16) 1.39(2) . . yes
C(15) H(10) 0.950 . . no
C(16) C(17) 1.41(2) . . yes
C(16) H(11) 0.950 . . no
C(17) H(12) 0.950 . . no

loop_
_cod_changelog_entry_id
_cod_changelog_entry_author
_cod_changelog_entry_date
_cod_changelog_entry_text
1 'Vaitkus, Antanas' 2022-05-06T22:05:00+03:00 'Updated bibliographic information.'
2 'Vaitkus, Antanas' 2022-05-07T02:40:00+03:00
;
 Replaced the '&#x00A5;' sequences with backslash symbols ('\')
 in multiple data values.
;
